data_4114658
loop_
_publ_author_name
'Rochelle L. White-Morris'
'Marilyn M. Olmstead'
'Feilong Jiang'
'Dino S. Tinti'
'Alan L. Balch'

_publ_section_title
;
 Remarkable Variations in the Luminescence of Frozen Solutions of
 [Au{C(NHMe)2}2](PF6).0.5(Acetone). Structural and Spectroscopic Studies
 of the Effects of Anions and Solvents on Gold(I) Carbene Complexes
;
_journal_name_full 'Journal of the American Chemical Society'
_journal_page_first 2327
_journal_page_last 2336
_journal_paper_doi 10.1021/ja012397s
_journal_volume 124
_journal_year 2002
_chemical_formula_sum 'C7.5 H19 Au F6 N4 O0.5 P'
_chemical_formula_weight 515.20
_chemical_name_common '[Au{C(NHCH3)2}2]PF6.0.5acetone'
_chemical_name_systematic
;
 ?
;
_space_group_IT_number 136
_symmetry_cell_setting tetragonal
_symmetry_space_group_name_Hall '-P 4n 2n'
_symmetry_space_group_name_H-M 'P 42/m n m'
_atom_sites_solution_hydrogens difmap
_atom_sites_solution_primary direct
_atom_sites_solution_secondary difmap
_audit_creation_method SHELXL-97
_cell_angle_alpha 90.00
_cell_angle_beta 90.00
_cell_angle_gamma 90.00
_cell_formula_units_Z 4
_cell_length_a 15.4419(6)
_cell_length_b 15.4419(6)
_cell_length_c 6.3764(2)
_cell_measurement_reflns_used 6558
_cell_measurement_temperature 90(2)
_cell_measurement_theta_max 31.3
_cell_measurement_theta_min 2.6
_cell_volume 1520.47(10)
_computing_cell_refinement 'Bruker SAINT'
_computing_data_collection 'Bruker SMART'
_computing_data_reduction 'Bruker SAINT'
_computing_molecular_graphics 'SHELXTL 5.03, XP (Sheldrick, 1994)'
_computing_publication_material 'SHELXL-97 (Sheldrick, 1997)'
_computing_structure_refinement 'SHELXL-97 (Sheldrick, 1997)'
_computing_structure_solution 'SHELXS-97 (Sheldrick, 1990)'
_diffrn_ambient_temperature 90(2)
_diffrn_detector_area_resol_mean 8.3
_diffrn_measured_fraction_theta_full 0.984
_diffrn_measured_fraction_theta_max 0.984
_diffrn_measurement_device_type 'Bruker SMART 1000'
_diffrn_measurement_method \w
_diffrn_radiation_monochromator graphite
_diffrn_radiation_source 'normal-focus sealed tube'
_diffrn_radiation_type MoK\a
_diffrn_radiation_wavelength 0.71073
_diffrn_reflns_av_R_equivalents 0.0297
_diffrn_reflns_av_sigmaI/netI 0.0109
_diffrn_reflns_limit_h_max 15
_diffrn_reflns_limit_h_min -15
_diffrn_reflns_limit_k_max 22
_diffrn_reflns_limit_k_min -22
_diffrn_reflns_limit_l_max 9
_diffrn_reflns_limit_l_min -9
_diffrn_reflns_number 20478
_diffrn_reflns_theta_full 31.43
_diffrn_reflns_theta_max 31.43
_diffrn_reflns_theta_min 1.87
_diffrn_standards_decay_% <0.1
_diffrn_standards_number '50 frames remeasured'
_exptl_absorpt_coefficient_mu 9.842
_exptl_absorpt_correction_T_max 0.256
_exptl_absorpt_correction_T_min 0.134
_exptl_absorpt_correction_type multi-scan
_exptl_absorpt_process_details 'SADABS 2.0 (Sheldrick, 1999)'
_exptl_crystal_colour colorless
_exptl_crystal_density_diffrn 2.251
_exptl_crystal_description needle
_exptl_crystal_F_000 976
_exptl_crystal_size_max 0.27
_exptl_crystal_size_mid 0.19
_exptl_crystal_size_min 0.17
_refine_diff_density_max 1.478
_refine_diff_density_min -0.605
_refine_diff_density_rms 0.095
_refine_ls_extinction_coef 0.00053(6)
_refine_ls_extinction_expression Fc^*^=kFc[1+0.001xFc^2^\l^3^/sin(2\q)]^-1/4^
_refine_ls_extinction_method SHELXL
_refine_ls_goodness_of_fit_ref 1.096
_refine_ls_hydrogen_treatment refall
_refine_ls_matrix_type full
_refine_ls_number_parameters 86
_refine_ls_number_reflns 1402
_refine_ls_number_restraints 2
_refine_ls_restrained_S_all 1.095
_refine_ls_R_factor_all 0.0241
_refine_ls_R_factor_gt 0.0162
_refine_ls_shift/su_max 0.002
_refine_ls_shift/su_mean 0.000
_refine_ls_structure_factor_coef Fsqd
_refine_ls_weighting_details 'calc w=1/[\s^2^(Fo^2^)+(0.0134P)^2^+3.1205P] where P=(Fo^2^+2Fc^2^)/3'
_refine_ls_weighting_scheme calc
_refine_ls_wR_factor_gt 0.0371
_refine_ls_wR_factor_ref 0.0411
_reflns_number_gt 1069
_reflns_number_total 1402
_reflns_threshold_expression I>2\s(I)
_cod_data_source_file ja012397s_1.cif
_cod_data_source_block mn1097
_cod_original_formula_sum 'C7.50 H19 Au F6 N4 O0.50 P'
_cod_database_code 4114658

loop_
_symmetry_equiv_pos_as_xyz
'x, y, z'
'-x, -y, z'
'-y+1/2, x+1/2, z+1/2'
'y+1/2, -x+1/2, z+1/2'
'-x+1/2, y+1/2, -z+1/2'
'x+1/2, -y+1/2, -z+1/2'
'y, x, -z'
'-y, -x, -z'
'-x, -y, -z'
'x, y, -z'
'y-1/2, -x-1/2, -z-1/2'
'-y-1/2, x-1/2, -z-1/2'
'x-1/2, -y-1/2, z-1/2'
'-x-1/2, y-1/2, z-1/2'
'-y, -x, z'
'y, x, z'

loop_
_atom_site_label
_atom_site_type_symbol
_atom_site_fract_x
_atom_site_fract_y
_atom_site_fract_z
_atom_site_U_iso_or_equiv
_atom_site_adp_type
_atom_site_occupancy
_atom_site_symmetry_multiplicity
_atom_site_calc_flag
_atom_site_refinement_flags
Au1 Au 1.0000 0.5000 0.5000 0.01407(6) Uani 1 4 d S
N1 N 0.87565(18) 0.64872(17) 0.5000 0.0188(5) Uani 1 2 d SD
H1 H 0.861(3) 0.7034(10) 0.5000 0.029(11) Uiso 1 2 d SD
C1 C 0.9583(2) 0.6253(2) 0.5000 0.0174(6) Uani 1 2 d S
N2 N 1.01634(18) 0.68917(18) 0.5000 0.0200(5) Uani 1 2 d SD
H2 H 1.0711(9) 0.675(2) 0.5000 0.025(10) Uiso 1 2 d SD
C2 C 0.8022(2) 0.5897(2) 0.5000 0.0232(7) Uani 1 2 d S
H2A H 0.821(3) 0.526(3) 0.5000 0.039(13) Uiso 1 2 d S
H2B H 0.767(2) 0.599(2) 0.364(6) 0.045(9) Uiso 1 1 d .
C3 C 0.9956(2) 0.7821(2) 0.5000 0.0251(7) Uani 1 2 d S
H3A H 1.045(2) 0.817(2) 0.5000 0.013(9) Uiso 1 2 d S
H3B H 0.9618(18) 0.7957(19) 0.382(5) 0.031(8) Uiso 1 1 d .
P1 P 0.78632(5) 0.78632(5) 1.0000 0.0160(2) Uani 1 4 d S
F1 F 0.85885(14) 0.85885(14) 1.0000 0.0408(9) Uani 1 4 d S
F2 F 0.71294(13) 0.71294(13) 1.0000 0.0391(8) Uani 1 4 d S
F3 F 0.85926(13) 0.71211(13) 1.0000 0.0258(4) Uani 1 2 d S
F4 F 0.78632(13) 0.78632(13) 0.7490(3) 0.0356(6) Uani 1 2 d S
O1 O 0.5000 0.5000 0.1458(17) 0.048(2) Uiso 0.50 4 d SP
C4 C 0.5000 0.5000 0.337(2) 0.031(2) Uiso 0.50 4 d SP
C5 C 0.4415(4) 0.4415(4) 0.5000 0.058(2) Uiso 1 4 d S

loop_
_atom_site_aniso_label
_atom_site_aniso_U_11
_atom_site_aniso_U_22
_atom_site_aniso_U_33
_atom_site_aniso_U_23
_atom_site_aniso_U_13
_atom_site_aniso_U_12
Au1 0.01534(9) 0.01379(9) 0.01309(8) 0.000 0.000 0.00295(5)
N1 0.0167(12) 0.0169(12) 0.0228(13) 0.000 0.000 0.0033(9)
C1 0.0192(14) 0.0201(14) 0.0128(13) 0.000 0.000 0.0021(11)
N2 0.0174(12) 0.0172(12) 0.0253(14) 0.000 0.000 0.0023(9)
C2 0.0182(15) 0.0261(17) 0.0254(17) 0.000 0.000 -0.0015(12)
C3 0.0215(15) 0.0180(15) 0.0356(19) 0.000 0.000 0.0007(12)
P1 0.0148(3) 0.0148(3) 0.0184(5) 0.000 0.000 0.0026(4)
F1 0.0278(10) 0.0278(10) 0.067(3) 0.000 0.000 -0.0105(13)
F2 0.0232(9) 0.0232(9) 0.071(2) 0.000 0.000 -0.0088(12)
F3 0.0254(10) 0.0238(10) 0.0283(10) 0.000 0.000 0.0133(8)
F4 0.0443(9) 0.0443(9) 0.0184(10) -0.0012(8) -0.0012(8) 0.0274(11)

loop_
_atom_type_symbol
_atom_type_description
_atom_type_scat_dispersion_real
_atom_type_scat_dispersion_imag
_atom_type_scat_source
C C 0.0033 0.0016 'International Tables Vol C Tables 4.2.6.8 and 6.1.1.4'
H H 0.0000 0.0000 'International Tables Vol C Tables 4.2.6.8 and 6.1.1.4'
N N 0.0061 0.0033 'International Tables Vol C Tables 4.2.6.8 and 6.1.1.4'
F F 0.0171 0.0103 'International Tables Vol C Tables 4.2.6.8 and 6.1.1.4'
P P 0.1023 0.0942 'International Tables Vol C Tables 4.2.6.8 and 6.1.1.4'
Au Au -2.0133 8.8022 'International Tables Vol C Tables 4.2.6.8 and 6.1.1.4'
O O 0.0106 0.0060 'International Tables Vol C Tables 4.2.6.8 and 6.1.1.4'

loop_
_geom_angle_atom_site_label_1
_geom_angle_atom_site_label_2
_geom_angle_atom_site_label_3
_geom_angle
_geom_angle_site_symmetry_1
_geom_angle_site_symmetry_3
C1 Au1 C1 180.000(1) . 9_766
C1 Au1 Au1 90.0 . 3_644
C1 Au1 Au1 90.0 9_766 3_644
C1 Au1 Au1 90.0 . 3_645
C1 Au1 Au1 90.0 9_766 3_645
Au1 Au1 Au1 180.0 3_644 3_645
C1 N1 C2 125.4(3) . .
C1 N1 H1 121(3) . .
C2 N1 H1 114(3) . .
N1 C1 N2 116.4(3) . .
N1 C1 Au1 124.3(2) . .
N2 C1 Au1 119.3(2) . .
C1 N2 C3 125.2(3) . .
C1 N2 H2 118(3) . .
C3 N2 H2 117(3) . .
N1 C2 H2A 112(3) . .
N1 C2 H2B 108.9(18) . .
H2A C2 H2B 107(2) . .
N2 C3 H3A 112(2) . .
N2 C3 H3B 109.8(18) . .
H3A C3 H3B 109(2) . .
F1 P1 F4 90.00(12) . 10_557
F1 P1 F4 90.00(12) . .
F4 P1 F4 180.0(3) 10_557 .
F1 P1 F2 180.0 . .
F4 P1 F2 90.00(12) 10_557 .
F4 P1 F2 90.00(12) . .
F1 P1 F3 90.50(9) . .
F4 P1 F3 90.000(1) 10_557 .
F4 P1 F3 90.000(1) . .
F2 P1 F3 89.50(9) . .
F1 P1 F3 90.50(9) . 7_557
F4 P1 F3 90.000(1) 10_557 7_557
F4 P1 F3 90.000(1) . 7_557
F2 P1 F3 89.50(9) . 7_557
F3 P1 F3 179.00(18) . 7_557
O1 C4 C5 129.1(4) . 9_666
O1 C4 C5 129.1(4) . .
C5 C4 C5 101.9(8) 9_666 .
C4 C5 C4 78.1(8) 9_666 .

loop_
_geom_bond_atom_site_label_1
_geom_bond_atom_site_label_2
_geom_bond_distance
_geom_bond_site_symmetry_2
Au1 C1 2.039(3) .
Au1 C1 2.039(3) 9_766
Au1 Au1 3.1882 3_644
Au1 Au1 3.1882 3_645
N1 C1 1.326(4) .
N1 C2 1.455(4) .
N1 H1 0.874(10) .
C1 N2 1.333(4) .
N2 C3 1.470(4) .
N2 H2 0.872(10) .
C2 H2A 1.03(5) .
C2 H2B 1.04(3) .
C3 H3A 0.94(4) .
C3 H3B 0.94(3) .
P1 F1 1.584(3) .
P1 F4 1.6007(19) 10_557
P1 F4 1.6007(19) .
P1 F2 1.602(3) .
P1 F3 1.6068(18) .
P1 F3 1.6068(18) 7_557
O1 C4 1.221(18) .
C4 C5 1.646(10) 9_666
C4 C5 1.646(10) .
C5 C4 1.646(10) 9_666

loop_
_geom_hbond_atom_site_label_D
_geom_hbond_atom_site_label_H
_geom_hbond_atom_site_label_A
_geom_hbond_distance_DH
_geom_hbond_distance_HA
_geom_hbond_distance_DA
_geom_hbond_angle_DHA
_geom_hbond_site_symmetry_A
N1 H1 F4 0.874(10) 2.343(15) 2.990(3) 131.0(15) .
N1 H1 F4 0.874(10) 2.343(15) 2.990(3) 131.0(15) 10_556
N2 H2 F3 0.872(10) 2.242(11) 3.114(3) 180(4) 11_677
